data_1575394
loop_
_publ_author_name
'Li, Hao'
'Amombo Noa, Francoise M.'
'&#xc5;hl&#xe9;n, Michelle'
'Cao, Zhejian'
'Andr&#xe9;asson, Joakim'
'Cheung, Ocean'
'&#xd6;hrstr&#xf6;m, Lars'

_publ_section_title
;
 On metal-organic framework isomers, and the SF<sub>6</sub> sorption and
 fluorescence of an In and a Zr MOF with a tritopic linker.
;
_journal_issue 74
_journal_name_full 'Chemical communications (Cambridge, England)'
_journal_page_first 14129
_journal_page_last 14132
_journal_paper_doi 10.1039/d5cc02180d
_journal_volume 61
_journal_year 2025
_chemical_formula_moiety 'C F3 O3 S, C4 H7 N2'
_chemical_formula_sum 'C5 H7 F3 N2 O3 S'
_chemical_formula_weight 232.19
_space_group_crystal_system monoclinic
_space_group_IT_number 14
_space_group_name_Hall '-P 2ybc'
_space_group_name_H-M_alt 'P 1 21/c 1'
_atom_sites_solution_hydrogens mixed
_atom_sites_solution_primary difmap
_atom_sites_solution_secondary difmap
_audit_block_doi 10.5517/ccdc.csd.cc2n1pyc
_audit_creation_method SHELXL-2018/3
_audit_update_record
;
2025-04-16 deposited with the CCDC.	2025-08-08 downloaded from the CCDC.
;
_cell_angle_alpha 90
_cell_angle_beta 96.7010(10)
_cell_angle_gamma 90
_cell_formula_units_Z 4
_cell_length_a 6.7288(4)
_cell_length_b 15.3912(9)
_cell_length_c 8.7864(5)
_cell_measurement_reflns_used 9916
_cell_measurement_temperature 100(2)
_cell_measurement_theta_max 32.63
_cell_measurement_theta_min 2.68
_cell_volume 903.74(9)
_computing_cell_refinement 'SAINT (Bruker, 2013)'
_computing_data_collection 'APEX3 (Bruker, 2018)'
_computing_data_reduction 'SAINT (Bruker, 2013)'
_computing_molecular_graphics 'SHELXTL (Sheldrick, 2015)'
_computing_publication_material 'SHELXTL (Sheldrick, 2015)'
_computing_structure_refinement 'SHELXL (Sheldrick, 2015)'
_computing_structure_solution 'SHELXT (Sheldrick, 2015)'
_diffrn_ambient_temperature 100(2)
_diffrn_measured_fraction_theta_full 0.973
_diffrn_measured_fraction_theta_max 0.984
_diffrn_measurement_device_type 'Bruker D8 QUEST PHOTON-III CCD'
_diffrn_measurement_method '\f and \w scans'
_diffrn_radiation_type MoK\a
_diffrn_radiation_wavelength 0.71073
_diffrn_reflns_av_R_equivalents 0.0241
_diffrn_reflns_av_unetI/netI 0.0179
_diffrn_reflns_Laue_measured_fraction_full 0.973
_diffrn_reflns_Laue_measured_fraction_max 0.984
_diffrn_reflns_limit_h_max 10
_diffrn_reflns_limit_h_min -10
_diffrn_reflns_limit_k_max 23
_diffrn_reflns_limit_k_min -23
_diffrn_reflns_limit_l_max 13
_diffrn_reflns_limit_l_min -13
_diffrn_reflns_number 15739
_diffrn_reflns_point_group_measured_fraction_full 0.973
_diffrn_reflns_point_group_measured_fraction_max 0.984
_diffrn_reflns_theta_full 25.242
_diffrn_reflns_theta_max 32.649
_diffrn_reflns_theta_min 2.647
_exptl_absorpt_coefficient_mu 0.392
_exptl_absorpt_correction_T_max 0.921
_exptl_absorpt_correction_T_min 0.900
_exptl_absorpt_correction_type multi-scan
_exptl_absorpt_process_details 'SADABS (Bruker, 2016)'
_exptl_crystal_colour colourless
_exptl_crystal_density_diffrn 1.707
_exptl_crystal_description prism
_exptl_crystal_F_000 472
_exptl_crystal_size_max 0.240
_exptl_crystal_size_mid 0.200
_exptl_crystal_size_min 0.180
_refine_diff_density_max 0.919
_refine_diff_density_min -0.596
_refine_diff_density_rms 0.064
_refine_ls_extinction_method none
_refine_ls_goodness_of_fit_ref 1.032
_refine_ls_hydrogen_treatment mixed
_refine_ls_matrix_type full
_refine_ls_number_parameters 131
_refine_ls_number_reflns 3260
_refine_ls_number_restraints 0
_refine_ls_restrained_S_all 1.032
_refine_ls_R_factor_all 0.0425
_refine_ls_R_factor_gt 0.0400
_refine_ls_shift/su_max 0.000
_refine_ls_shift/su_mean 0.000
_refine_ls_structure_factor_coef Fsqd
_refine_ls_weighting_details 'w=1/[\s^2^(Fo^2^)+(0.0445P)^2^+0.7084P] where P=(Fo^2^+2Fc^2^)/3'
_refine_ls_weighting_scheme calc
_refine_ls_wR_factor_gt 0.0970
_refine_ls_wR_factor_ref 0.0988
_reflns_Friedel_coverage 0.000
_reflns_number_gt 3043
_reflns_number_total 3260
_reflns_threshold_expression 'I > 2\s(I)'
_cod_data_source_file d5cc02180d4.cif
_cod_data_source_block HMPzOTf
_cod_depositor_comments 'Adding full bibliography for 1575390--1575396.cif.'
_cod_original_sg_symbol_H-M 'P 21/c'
_cod_database_code 1575394
_shelx_shelxl_version_number 2018/3
_shelx_space_group_comment
; 
The symmetry employed for this shelxl refinement is uniquely defined 
by the following loop, which should always be used as a source of 
symmetry information in preference to the above space-group names. 
They are only intended as comments. 
;
_shelx_estimated_absorpt_t_min 0.912
_shelx_estimated_absorpt_t_max 0.933

loop_
_space_group_symop_operation_xyz
'x, y, z'
'-x, y+1/2, -z+1/2'
'-x, -y, -z'
'x, -y-1/2, z-1/2'

loop_
_atom_site_label
_atom_site_type_symbol
_atom_site_fract_x
_atom_site_fract_y
_atom_site_fract_z
_atom_site_U_iso_or_equiv
_atom_site_adp_type
_atom_site_occupancy
_atom_site_site_symmetry_order
_atom_site_calc_flag
_atom_site_refinement_flags_posn
_atom_site_refinement_flags_adp
_atom_site_refinement_flags_occupancy
_atom_site_disorder_assembly
_atom_site_disorder_group
S1 S 0.31086(4) 0.35902(2) 0.23052(3) 0.01474(8) Uani 1 1 d . . . . .
F1 F 0.18257(16) 0.48822(6) 0.38666(11) 0.0329(2) Uani 1 1 d . . . . .
F2 F -0.00840(19) 0.45515(9) 0.18386(16) 0.0570(4) Uani 1 1 d . . . . .
F3 F 0.0040(2) 0.37388(7) 0.38537(19) 0.0603(4) Uani 1 1 d . . . . .
O1 O 0.20805(15) 0.29421(7) 0.13433(13) 0.0282(2) Uani 1 1 d . . . . .
O2 O 0.4167(2) 0.42193(8) 0.15256(19) 0.0518(4) Uani 1 1 d . . . . .
O3 O 0.4167(3) 0.32382(11) 0.36745(14) 0.0571(5) Uani 1 1 d . . . . .
C1 C 0.1110(2) 0.42206(8) 0.30021(17) 0.0241(2) Uani 1 1 d . . . . .
N1 N 0.54420(14) 0.37045(6) 0.76749(11) 0.01520(17) Uani 1 1 d . . . . .
N2 N 0.61842(15) 0.33160(7) 0.64984(11) 0.01641(18) Uani 1 1 d . . . . .
H2 H 0.549(3) 0.3296(12) 0.567(2) 0.020 Uiso 1 1 d . U . . .
C2 C 0.34348(18) 0.40707(9) 0.75163(17) 0.0241(2) Uani 1 1 d . . . . .
H2A H 0.341189 0.460610 0.691069 0.036 Uiso 1 1 calc R U . . .
H2B H 0.304997 0.420153 0.853346 0.036 Uiso 1 1 calc R U . . .
H2C H 0.249084 0.365120 0.699782 0.036 Uiso 1 1 calc R U . . .
C3 C 0.80520(18) 0.30518(8) 0.69533(14) 0.0181(2) Uani 1 1 d . . . . .
H3 H 0.890930 0.275878 0.633671 0.022 Uiso 1 1 calc R U . . .
C4 C 0.85212(17) 0.32783(8) 0.84752(13) 0.0178(2) Uani 1 1 d . . . . .
H4 H 0.974264 0.317233 0.910540 0.021 Uiso 1 1 calc R U . . .
C5 C 0.68324(18) 0.36932(8) 0.88897(13) 0.0173(2) Uani 1 1 d . . . . .
H5 H 0.669070 0.392881 0.987055 0.021 Uiso 1 1 calc R U . . .

loop_
_atom_site_aniso_label
_atom_site_aniso_U_11
_atom_site_aniso_U_22
_atom_site_aniso_U_33
_atom_site_aniso_U_23
_atom_site_aniso_U_13
_atom_site_aniso_U_12
S1 0.01407(12) 0.01706(13) 0.01287(12) -0.00211(8) 0.00060(8) -0.00080(8)
F1 0.0474(5) 0.0215(4) 0.0326(5) -0.0097(3) 0.0161(4) -0.0025(4)
F2 0.0481(6) 0.0506(7) 0.0655(8) -0.0162(6) -0.0221(6) 0.0331(6)
F3 0.0629(8) 0.0301(5) 0.1012(11) -0.0099(6) 0.0659(8) -0.0112(5)
O1 0.0235(4) 0.0214(4) 0.0377(5) -0.0120(4) -0.0052(4) 0.0001(3)
O2 0.0684(9) 0.0259(5) 0.0725(10) -0.0147(6) 0.0566(8) -0.0176(6)
O3 0.0704(10) 0.0737(10) 0.0210(5) -0.0147(6) -0.0212(6) 0.0463(9)
C1 0.0224(5) 0.0180(5) 0.0331(6) -0.0027(5) 0.0086(5) 0.0011(4)
N1 0.0150(4) 0.0147(4) 0.0158(4) -0.0019(3) 0.0015(3) 0.0010(3)
N2 0.0185(4) 0.0175(4) 0.0129(4) -0.0017(3) 0.0002(3) 0.0018(3)
C2 0.0156(5) 0.0229(5) 0.0332(6) -0.0049(5) 0.0007(4) 0.0041(4)
C3 0.0183(5) 0.0193(5) 0.0170(5) -0.0004(4) 0.0032(4) 0.0031(4)
C4 0.0166(5) 0.0204(5) 0.0160(4) 0.0021(4) 0.0000(4) 0.0008(4)
C5 0.0186(5) 0.0194(5) 0.0138(4) -0.0019(4) 0.0014(4) -0.0013(4)

loop_
_atom_type_symbol
_atom_type_description
_atom_type_scat_dispersion_real
_atom_type_scat_dispersion_imag
_atom_type_scat_source
C C 0.0033 0.0016 'International Tables Vol C Tables 4.2.6.8 and 6.1.1.4'
H H 0.0000 0.0000 'International Tables Vol C Tables 4.2.6.8 and 6.1.1.4'
N N 0.0061 0.0033 'International Tables Vol C Tables 4.2.6.8 and 6.1.1.4'
O O 0.0106 0.0060 'International Tables Vol C Tables 4.2.6.8 and 6.1.1.4'
F F 0.0171 0.0103 'International Tables Vol C Tables 4.2.6.8 and 6.1.1.4'
S S 0.1246 0.1234 'International Tables Vol C Tables 4.2.6.8 and 6.1.1.4'

loop_
_citation_id
_citation_doi
_citation_year
1 10.1039/D5OB00709G 2025

loop_
_geom_angle_atom_site_label_1
_geom_angle_atom_site_label_2
_geom_angle_atom_site_label_3
_geom_angle
_geom_angle_site_symmetry_1
_geom_angle_site_symmetry_3
_geom_angle_publ_flag
O2 S1 O3 115.72(12) . . ?
O2 S1 O1 115.09(8) . . ?
O3 S1 O1 113.02(9) . . ?
O2 S1 C1 103.29(7) . . ?
O3 S1 C1 103.51(8) . . ?
O1 S1 C1 104.16(6) . . ?
F2 C1 F3 109.29(15) . . ?
F2 C1 F1 107.06(12) . . ?
F3 C1 F1 106.94(12) . . ?
F2 C1 S1 110.49(11) . . ?
F3 C1 S1 111.29(10) . . ?
F1 C1 S1 111.60(9) . . ?
C5 N1 N2 108.75(9) . . ?
C5 N1 C2 129.62(10) . . ?
N2 N1 C2 121.61(10) . . ?
C3 N2 N1 109.09(10) . . ?
C3 N2 H2 132.3(13) . . ?
N1 N2 H2 118.6(13) . . ?
N1 C2 H2A 109.5 . . ?
N1 C2 H2B 109.5 . . ?
H2A C2 H2B 109.5 . . ?
N1 C2 H2C 109.5 . . ?
H2A C2 H2C 109.5 . . ?
H2B C2 H2C 109.5 . . ?
N2 C3 C4 108.25(10) . . ?
N2 C3 H3 125.9 . . ?
C4 C3 H3 125.9 . . ?
C3 C4 C5 105.56(10) . . ?
C3 C4 H4 127.2 . . ?
C5 C4 H4 127.2 . . ?
N1 C5 C4 108.36(10) . . ?
N1 C5 H5 125.8 . . ?
C4 C5 H5 125.8 . . ?

loop_
_geom_bond_atom_site_label_1
_geom_bond_atom_site_label_2
_geom_bond_distance
_geom_bond_site_symmetry_2
_geom_bond_publ_flag
S1 O2 1.4240(12) . ?
S1 O3 1.4312(12) . ?
S1 O1 1.4323(10) . ?
S1 C1 1.8215(13) . ?
F1 C1 1.3268(16) . ?
F2 C1 1.3259(18) . ?
F3 C1 1.3243(17) . ?
N1 C5 1.3348(15) . ?
N1 N2 1.3402(13) . ?
N1 C2 1.4551(15) . ?
N2 C3 1.3370(15) . ?
N2 H2 0.820(19) . ?
C2 H2A 0.9800 . ?
C2 H2B 0.9800 . ?
C2 H2C 0.9800 . ?
C3 C4 1.3824(16) . ?
C3 H3 0.9500 . ?
C4 C5 1.3886(16) . ?
C4 H4 0.9500 . ?
C5 H5 0.9500 . ?

loop_
_geom_hbond_atom_site_label_D
_geom_hbond_atom_site_label_H
_geom_hbond_atom_site_label_A
_geom_hbond_distance_DH
_geom_hbond_distance_HA
_geom_hbond_distance_DA
_geom_hbond_angle_DHA
_geom_hbond_site_symmetry_A
_geom_hbond_publ_flag
N2 H2 O3 0.820(19) 1.872(19) 2.6882(15) 173.7(19) . yes
C3 H3 O1 0.95 2.39 3.2115(16) 144.5 4_666 yes
C4 H4 O1 0.95 2.40 3.3085(15) 160.7 1_656 yes
C5 H5 O2 0.95 2.40 3.1947(16) 140.6 1_556 yes

loop_
_geom_torsion_atom_site_label_1
_geom_torsion_atom_site_label_2
_geom_torsion_atom_site_label_3
_geom_torsion_atom_site_label_4
_geom_torsion
_geom_torsion_site_symmetry_1
_geom_torsion_site_symmetry_2
_geom_torsion_site_symmetry_3
_geom_torsion_site_symmetry_4
_geom_torsion_publ_flag
O2 S1 C1 F2 62.52(14) . . . . ?
O3 S1 C1 F2 -176.46(13) . . . . ?
O1 S1 C1 F2 -58.07(12) . . . . ?
O2 S1 C1 F3 -175.86(13) . . . . ?
O3 S1 C1 F3 -54.84(15) . . . . ?
O1 S1 C1 F3 63.55(13) . . . . ?
O2 S1 C1 F1 -56.48(13) . . . . ?
O3 S1 C1 F1 64.54(13) . . . . ?
O1 S1 C1 F1 -177.07(10) . . . . ?
C5 N1 N2 C3 0.14(13) . . . . ?
C2 N1 N2 C3 179.17(11) . . . . ?
N1 N2 C3 C4 0.07(14) . . . . ?
N2 C3 C4 C5 -0.25(14) . . . . ?
N2 N1 C5 C4 -0.29(13) . . . . ?
C2 N1 C5 C4 -179.22(12) . . . . ?
C3 C4 C5 N1 0.33(14) . . . . ?
